data_4301587
loop_
_publ_author_name
'P. Chandrasekaran'
'Kuppuswamy Arumugam'
'Upul Jayarathne'
'Lisa M. P\'erez'
'Joel T. Mague'
'James P. Donahue'

_publ_contact_author 'James P. Donahue'
_publ_contact_author_address
;
   James P. Donahue
   Department of Chemistry
   Tulane University
   Percival Stern Hall, Room 2015
   6400 Freret Street
   New Orleans, Louisiana 70118-5698
;
_publ_contact_author_email donahue@tulane.edu
_publ_section_title
;
Synthesis, Structures, and Properties of Mixed Dithiolene-Carbonyl and
Dithiolene-Phosphine Complexes of Tungsten
;
_journal_name_full 'Inorganic Chemistry'
_journal_page_first 2103
_journal_page_last 2113
_journal_paper_doi 10.1021/ic802016b
_journal_volume 48
_journal_year 2009
_chemical_formula_moiety 'C14 H30 P2 S4 W'
_chemical_formula_sum 'C14 H30 P2 S4 W'
_chemical_formula_weight 572.41
_chemical_name_systematic
; 
 Bis(2,3-but-enedithiolato-\k^2^S,S')bis(trimethyl- 
phosphine-\kP)tungsten(IV) 
;
_space_group_IT_number 15
_symmetry_cell_setting monoclinic
_symmetry_space_group_name_Hall '-C 2yc'
_symmetry_space_group_name_H-M 'C 1 2/c 1'
_atom_sites_solution_hydrogens geom
_atom_sites_solution_primary Patterson
_atom_sites_solution_secondary difmap
_audit_creation_method SHELXL-97
_cell_angle_alpha 90.00
_cell_angle_beta 121.3680(10)
_cell_angle_gamma 90.00
_cell_formula_units_Z 4
_cell_length_a 18.3841(12)
_cell_length_b 7.4904(5)
_cell_length_c 17.3797(16)
_cell_measurement_reflns_used 9876
_cell_measurement_temperature 100(2)
_cell_measurement_theta_max 28.34
_cell_measurement_theta_min 2.60
_cell_volume 2043.5(3)
_computing_cell_refinement 'Bruker SAINT (Bruker-AXS 2008a)'
_computing_data_collection 'Bruker APEX2 (Bruker-AXS, 2008)'
_computing_data_reduction 'Bruker SAINT (Bruker-AXS 2008a)'
_computing_molecular_graphics 'Bruker SHELXTL(Bruker-AXS 2000)'
_computing_publication_material 'Bruker SHELXTL(Bruker-AXS 2000)'
_computing_structure_refinement 'SHELXL-97 (Sheldrick, 2008)'
_computing_structure_solution 'SHELXS-97 (Sheldrick, 2008)'
_diffrn_ambient_temperature 100(2)
_diffrn_measured_fraction_theta_full 0.997
_diffrn_measured_fraction_theta_max 0.997
_diffrn_measurement_device_type 'Bruker APEX-I CCD'
_diffrn_measurement_method '\f and \w scans'
_diffrn_radiation_monochromator graphite
_diffrn_radiation_source 'fine-focus sealed tube'
_diffrn_radiation_type MoK\a
_diffrn_radiation_wavelength 0.71073
_diffrn_reflns_av_R_equivalents 0.0295
_diffrn_reflns_av_sigmaI/netI 0.0181
_diffrn_reflns_limit_h_max 24
_diffrn_reflns_limit_h_min -24
_diffrn_reflns_limit_k_max 9
_diffrn_reflns_limit_k_min -9
_diffrn_reflns_limit_l_max 23
_diffrn_reflns_limit_l_min -23
_diffrn_reflns_number 17347
_diffrn_reflns_theta_full 28.34
_diffrn_reflns_theta_max 28.34
_diffrn_reflns_theta_min 2.60
_exptl_absorpt_coefficient_mu 6.211
_exptl_absorpt_correction_T_max 0.7185
_exptl_absorpt_correction_T_min 0.4944
_exptl_absorpt_correction_type multi-scan
_exptl_absorpt_process_details 'SADABS (Sheldrick, 2008a)'
_exptl_crystal_colour Orange
_exptl_crystal_density_diffrn 1.861
_exptl_crystal_density_method 'not measured'
_exptl_crystal_description Column
_exptl_crystal_F_000 1128
_exptl_crystal_size_max 0.13
_exptl_crystal_size_mid 0.07
_exptl_crystal_size_min 0.06
_refine_diff_density_max 0.567
_refine_diff_density_min -0.580
_refine_diff_density_rms 0.080
_refine_ls_extinction_method none
_refine_ls_goodness_of_fit_ref 1.069
_refine_ls_hydrogen_treatment constr
_refine_ls_matrix_type full
_refine_ls_number_parameters 101
_refine_ls_number_reflns 2546
_refine_ls_number_restraints 0
_refine_ls_restrained_S_all 1.069
_refine_ls_R_factor_all 0.0138
_refine_ls_R_factor_gt 0.0131
_refine_ls_shift/su_max 0.001
_refine_ls_shift/su_mean 0.000
_refine_ls_structure_factor_coef Fsqd
_refine_ls_weighting_details 'calc w=1/[\s^2^(Fo^2^)+(0.0108P)^2^+3.1418P] where P=(Fo^2^+2Fc^2^)/3'
_refine_ls_weighting_scheme calc
_refine_ls_wR_factor_gt 0.0302
_refine_ls_wR_factor_ref 0.0304
_reflns_number_gt 2468
_reflns_number_total 2546
_reflns_threshold_expression >2\s(I)
_cod_data_source_file ic802016b_si_001_8.cif
_cod_data_source_block jpd215
_cod_depositor_comments
;
The following automatic conversions were performed:
'_symmetry_cell_setting' value 'Monoclinic' changed to 'monoclinic'
according to '/home/saulius/struct/CIF-dictionaries/cif_core.dic'
dictionary named 'cif_core.dic' version 2.4.1 from 2010-06-29.

Automatic conversion script
Id: cif_fix_enum 1527 2010-12-29 10:47:43Z saulius 
;
_cod_original_sg_symbol_H-M 'C 2/c'
_cod_database_code 4301587

loop_
_symmetry_equiv_pos_as_xyz
'x, y, z'
'-x, y, -z+1/2'
'x+1/2, y+1/2, z'
'-x+1/2, y+1/2, -z+1/2'
'-x, -y, -z'
'x, -y, z-1/2'
'-x+1/2, -y+1/2, -z'
'x+1/2, -y+1/2, z-1/2'

loop_
_atom_site_label
_atom_site_type_symbol
_atom_site_fract_x
_atom_site_fract_y
_atom_site_fract_z
_atom_site_U_iso_or_equiv
_atom_site_adp_type
_atom_site_occupancy
_atom_site_symmetry_multiplicity
_atom_site_calc_flag
_atom_site_refinement_flags
_atom_site_disorder_assembly
_atom_site_disorder_group
W1 W 0.5000 0.287298(13) 0.7500 0.00956(3) Uani 1 2 d S . .
S1 S 0.48009(3) 0.17409(6) 0.61343(3) 0.01376(9) Uani 1 1 d . . .
S2 S 0.35843(3) 0.18777(6) 0.68228(3) 0.01296(9) Uani 1 1 d . . .
P1 P 0.56125(3) 0.52645(6) 0.70051(3) 0.01312(9) Uani 1 1 d . . .
C1 C 0.37919(12) 0.0801(2) 0.54830(12) 0.0136(4) Uani 1 1 d . . .
C2 C 0.32568(12) 0.0843(2) 0.57931(12) 0.0144(4) Uani 1 1 d . . .
C3 C 0.35699(13) 0.0048(3) 0.45798(13) 0.0178(4) Uani 1 1 d . . .
H3A H 0.3295 -0.1118 0.4492 0.027 Uiso 1 1 calc R . .
H3B H 0.4091 -0.0091 0.4561 0.027 Uiso 1 1 calc R . .
H3C H 0.3180 0.0864 0.4100 0.027 Uiso 1 1 calc R . .
C4 C 0.23753(12) 0.0052(3) 0.53071(13) 0.0186(4) Uani 1 1 d . . .
H4A H 0.1953 0.1011 0.5039 0.028 Uiso 1 1 calc R . .
H4B H 0.2286 -0.0621 0.5735 0.028 Uiso 1 1 calc R . .
H4C H 0.2313 -0.0751 0.4831 0.028 Uiso 1 1 calc R . .
C5 C 0.61585(14) 0.7139(3) 0.77563(14) 0.0215(4) Uani 1 1 d . . .
H5A H 0.6605 0.6690 0.8346 0.032 Uiso 1 1 calc R . .
H5B H 0.5749 0.7845 0.7828 0.032 Uiso 1 1 calc R . .
H5C H 0.6416 0.7891 0.7500 0.032 Uiso 1 1 calc R . .
C6 C 0.48466(13) 0.6392(3) 0.59592(14) 0.0199(4) Uani 1 1 d . . .
H6A H 0.5139 0.7320 0.5823 0.030 Uiso 1 1 calc R . .
H6B H 0.4399 0.6939 0.6028 0.030 Uiso 1 1 calc R . .
H6C H 0.4591 0.5522 0.5466 0.030 Uiso 1 1 calc R . .
C7 C 0.64199(13) 0.4608(3) 0.67473(14) 0.0203(4) Uani 1 1 d . . .
H7A H 0.6197 0.3640 0.6303 0.030 Uiso 1 1 calc R . .
H7B H 0.6932 0.4197 0.7299 0.030 Uiso 1 1 calc R . .
H7C H 0.6564 0.5634 0.6502 0.030 Uiso 1 1 calc R . .

loop_
_atom_site_aniso_label
_atom_site_aniso_U_11
_atom_site_aniso_U_22
_atom_site_aniso_U_33
_atom_site_aniso_U_23
_atom_site_aniso_U_13
_atom_site_aniso_U_12
W1 0.01089(5) 0.00798(5) 0.00988(5) 0.000 0.00545(4) 0.000
S1 0.0137(2) 0.0147(2) 0.0136(2) -0.00329(17) 0.00755(18) -0.00131(16)
S2 0.0125(2) 0.0131(2) 0.0134(2) -0.00068(16) 0.00675(18) -0.00119(16)
P1 0.0152(2) 0.0122(2) 0.0122(2) 0.00010(17) 0.00733(19) -0.00223(17)
C1 0.0141(8) 0.0103(8) 0.0125(9) -0.0004(7) 0.0042(7) 0.0005(7)
C2 0.0151(9) 0.0107(8) 0.0122(9) 0.0001(7) 0.0035(7) -0.0002(7)
C3 0.0179(9) 0.0188(9) 0.0156(9) -0.0036(8) 0.0078(8) -0.0006(7)
C4 0.0158(9) 0.0215(10) 0.0171(10) -0.0010(8) 0.0075(8) -0.0033(8)
C5 0.0266(11) 0.0166(9) 0.0198(10) -0.0035(8) 0.0112(9) -0.0087(8)
C6 0.0223(10) 0.0200(9) 0.0160(9) 0.0039(8) 0.0089(8) -0.0010(8)
C7 0.0218(10) 0.0231(10) 0.0214(10) 0.0011(8) 0.0150(9) -0.0019(8)

loop_
_atom_type_symbol
_atom_type_description
_atom_type_scat_dispersion_real
_atom_type_scat_dispersion_imag
_atom_type_scat_source
C C 0.0033 0.0016 'International Tables Vol C Tables 4.2.6.8 and 6.1.1.4'
H H 0.0000 0.0000 'International Tables Vol C Tables 4.2.6.8 and 6.1.1.4'
P P 0.1023 0.0942 'International Tables Vol C Tables 4.2.6.8 and 6.1.1.4'
S S 0.1246 0.1234 'International Tables Vol C Tables 4.2.6.8 and 6.1.1.4'
W W -0.8490 6.8722 'International Tables Vol C Tables 4.2.6.8 and 6.1.1.4'

loop_
_geom_angle_atom_site_label_1
_geom_angle_atom_site_label_2
_geom_angle_atom_site_label_3
_geom_angle
_geom_angle_site_symmetry_1
_geom_angle_site_symmetry_3
_geom_angle_publ_flag
S2 W1 S2 143.02(2) . 2_656 ?
S2 W1 S1 80.268(16) . . ?
S2 W1 S1 86.640(16) 2_656 . ?
S2 W1 S1 86.640(16) . 2_656 ?
S2 W1 S1 80.268(16) 2_656 2_656 ?
S1 W1 S1 137.93(2) . 2_656 ?
S2 W1 P1 129.481(16) . . ?
S2 W1 P1 79.607(16) 2_656 . ?
S1 W1 P1 76.887(16) . . ?
S1 W1 P1 137.925(16) 2_656 . ?
S2 W1 P1 79.607(16) . 2_656 ?
S2 W1 P1 129.481(16) 2_656 2_656 ?
S1 W1 P1 137.925(16) . 2_656 ?
S1 W1 P1 76.887(16) 2_656 2_656 ?
P1 W1 P1 88.22(2) . 2_656 ?
C1 S1 W1 110.72(7) . . ?
C2 S2 W1 110.83(7) . . ?
C5 P1 C6 102.03(10) . . ?
C5 P1 C7 99.69(10) . . ?
C6 P1 C7 100.61(10) . . ?
C5 P1 W1 119.05(7) . . ?
C6 P1 W1 115.01(7) . . ?
C7 P1 W1 117.47(7) . . ?
C2 C1 C3 124.50(17) . . ?
C2 C1 S1 118.93(14) . . ?
C3 C1 S1 116.53(14) . . ?
C1 C2 C4 124.33(17) . . ?
C1 C2 S2 119.15(14) . . ?
C4 C2 S2 116.52(14) . . ?
C1 C3 H3A 109.5 . . ?
C1 C3 H3B 109.5 . . ?
H3A C3 H3B 109.5 . . ?
C1 C3 H3C 109.5 . . ?
H3A C3 H3C 109.5 . . ?
H3B C3 H3C 109.5 . . ?
C2 C4 H4A 109.5 . . ?
C2 C4 H4B 109.5 . . ?
H4A C4 H4B 109.5 . . ?
C2 C4 H4C 109.5 . . ?
H4A C4 H4C 109.5 . . ?
H4B C4 H4C 109.5 . . ?
P1 C5 H5A 109.5 . . ?
P1 C5 H5B 109.5 . . ?
H5A C5 H5B 109.5 . . ?
P1 C5 H5C 109.5 . . ?
H5A C5 H5C 109.5 . . ?
H5B C5 H5C 109.5 . . ?
P1 C6 H6A 109.5 . . ?
P1 C6 H6B 109.5 . . ?
H6A C6 H6B 109.5 . . ?
P1 C6 H6C 109.5 . . ?
H6A C6 H6C 109.5 . . ?
H6B C6 H6C 109.5 . . ?
P1 C7 H7A 109.5 . . ?
P1 C7 H7B 109.5 . . ?
H7A C7 H7B 109.5 . . ?
P1 C7 H7C 109.5 . . ?
H7A C7 H7C 109.5 . . ?
H7B C7 H7C 109.5 . . ?

loop_
_geom_bond_atom_site_label_1
_geom_bond_atom_site_label_2
_geom_bond_distance
_geom_bond_site_symmetry_2
_geom_bond_publ_flag
W1 S2 2.3506(5) . ?
W1 S2 2.3506(5) 2_656 ?
W1 S1 2.3627(5) . ?
W1 S1 2.3627(5) 2_656 ?
W1 P1 2.4949(5) . ?
W1 P1 2.4949(5) 2_656 ?
S1 C1 1.7411(19) . ?
S2 C2 1.7447(19) . ?
P1 C5 1.822(2) . ?
P1 C6 1.826(2) . ?
P1 C7 1.827(2) . ?
C1 C2 1.346(3) . ?
C1 C3 1.511(3) . ?
C2 C4 1.505(3) . ?
C3 H3A 0.9800 . ?
C3 H3B 0.9800 . ?
C3 H3C 0.9800 . ?
C4 H4A 0.9800 . ?
C4 H4B 0.9800 . ?
C4 H4C 0.9800 . ?
C5 H5A 0.9800 . ?
C5 H5B 0.9800 . ?
C5 H5C 0.9800 . ?
C6 H6A 0.9800 . ?
C6 H6B 0.9800 . ?
C6 H6C 0.9800 . ?
C7 H7A 0.9800 . ?
C7 H7B 0.9800 . ?
C7 H7C 0.9800 . ?
